data_7127922
loop_
_publ_author_name
'Yao, Yanfang'
'Yin, Ziqing'
'He, Fu-Sheng'
'Qin, Xuwei'
'Xie, Wenlin'
'Wu, Jie'

_publ_section_title
;
 Photoinduced intramolecular carbosulfonylation of alkynes: access to
 sulfone-containing dibenzazepines from sulfur dioxide.
;
_journal_issue 23
_journal_name_full 'Chemical communications (Cambridge, England)'
_journal_page_first 2883
_journal_page_last 2886
_journal_paper_doi 10.1039/d0cc07927h
_journal_volume 57
_journal_year 2021
_chemical_formula_sum 'C24 H18 F3 N O3 S'
_chemical_formula_weight 457.45
_space_group_crystal_system triclinic
_space_group_IT_number 2
_space_group_name_Hall '-P 1'
_space_group_name_H-M_alt 'P -1'
_atom_sites_solution_hydrogens geom
_audit_creation_method SHELXL-2016/6
_audit_update_record
;
2020-11-28 deposited with the CCDC.	2021-02-05 downloaded from the CCDC.
;
_cell_angle_alpha 98.241(3)
_cell_angle_beta 97.455(3)
_cell_angle_gamma 99.310(3)
_cell_formula_units_Z 4
_cell_length_a 9.1482(9)
_cell_length_b 12.6677(13)
_cell_length_c 19.356(2)
_cell_measurement_reflns_used 9708
_cell_measurement_temperature 293(2)
_cell_measurement_theta_max 59.40
_cell_measurement_theta_min 3.43
_cell_volume 2163.7(4)
_computing_cell_refinement 'Bruker SAINT'
_computing_data_collection 'Bruker APEX2'
_computing_data_reduction 'Bruker SAINT'
_computing_molecular_graphics 'Bruker SHELXTL'
_computing_publication_material 'Bruker SHELXTL'
_computing_structure_refinement 'SHELXL-2016/6 (Sheldrick, 2016)'
_computing_structure_solution 'SHELXT 2014/5 (Sheldrick, 2014)'
_diffrn_ambient_temperature 293(2)
_diffrn_measured_fraction_theta_full 0.991
_diffrn_measured_fraction_theta_max 0.992
_diffrn_measurement_device_type 'Bruker APEX-II CCD'
_diffrn_measurement_method '\f and \w scans'
_diffrn_radiation_type GaK\a
_diffrn_radiation_wavelength 1.34138
_diffrn_reflns_av_R_equivalents 0.0495
_diffrn_reflns_av_unetI/netI 0.0329
_diffrn_reflns_Laue_measured_fraction_full 0.991
_diffrn_reflns_Laue_measured_fraction_max 0.992
_diffrn_reflns_limit_h_max 11
_diffrn_reflns_limit_h_min -11
_diffrn_reflns_limit_k_max 16
_diffrn_reflns_limit_k_min -16
_diffrn_reflns_limit_l_max 24
_diffrn_reflns_limit_l_min -24
_diffrn_reflns_number 80905
_diffrn_reflns_point_group_measured_fraction_full 0.991
_diffrn_reflns_point_group_measured_fraction_max 0.992
_diffrn_reflns_theta_full 53.594
_diffrn_reflns_theta_max 58.498
_diffrn_reflns_theta_min 4.065
_exptl_absorpt_coefficient_mu 1.168
_exptl_absorpt_correction_T_max 0.752
_exptl_absorpt_correction_T_min 0.668
_exptl_absorpt_correction_type multi-scan
_exptl_absorpt_process_details SADABS
_exptl_crystal_colour colourless
_exptl_crystal_density_diffrn 1.404
_exptl_crystal_description block
_exptl_crystal_F_000 944
_exptl_crystal_size_max 0.400
_exptl_crystal_size_mid 0.350
_exptl_crystal_size_min 0.220
_refine_diff_density_max 0.630
_refine_diff_density_min -0.469
_refine_diff_density_rms 0.079
_refine_ls_extinction_method none
_refine_ls_goodness_of_fit_ref 1.061
_refine_ls_hydrogen_treatment constr
_refine_ls_matrix_type full
_refine_ls_number_parameters 607
_refine_ls_number_reflns 9246
_refine_ls_number_restraints 39
_refine_ls_restrained_S_all 1.064
_refine_ls_R_factor_all 0.0598
_refine_ls_R_factor_gt 0.0575
_refine_ls_shift/su_max 0.001
_refine_ls_shift/su_mean 0.000
_refine_ls_structure_factor_coef Fsqd
_refine_ls_weighting_details 'w=1/[\s^2^(Fo^2^)+(0.1152P)^2^+0.6080P] where P=(Fo^2^+2Fc^2^)/3'
_refine_ls_weighting_scheme calc
_refine_ls_wR_factor_gt 0.1786
_refine_ls_wR_factor_ref 0.1815
_reflns_Friedel_coverage 0.000
_reflns_number_gt 8542
_reflns_number_total 9246
_reflns_threshold_expression 'I > 2\s(I)'
_cod_data_source_file d0cc07927h2.cif
_cod_data_source_block ga_200108e_a
_cod_depositor_comments 'Adding full bibliography for 7127922.cif.'
_cod_database_code 7127922
_shelx_shelxl_version_number 2016/6
_shelx_space_group_comment
; 
The symmetry employed for this shelxl refinement is uniquely defined 
by the following loop, which should always be used as a source of 
symmetry information in preference to the above space-group names. 
They are only intended as comments. 
;
_shelx_estimated_absorpt_t_min 0.652
_shelx_estimated_absorpt_t_max 0.783

loop_
_space_group_symop_operation_xyz
'x, y, z'
'-x, -y, -z'

loop_
_atom_site_label
_atom_site_type_symbol
_atom_site_fract_x
_atom_site_fract_y
_atom_site_fract_z
_atom_site_U_iso_or_equiv
_atom_site_adp_type
_atom_site_occupancy
_atom_site_site_symmetry_order
_atom_site_calc_flag
_atom_site_refinement_flags_posn
_atom_site_refinement_flags_adp
_atom_site_refinement_flags_occupancy
_atom_site_disorder_assembly
_atom_site_disorder_group
S1 S -0.00815(5) 0.10033(3) 0.26254(2) 0.04703(14) Uani 1 1 d . . . . .
N1 N 0.26596(18) 0.30087(14) 0.48578(9) 0.0539(4) Uani 1 1 d . . . . .
O1 O 0.4868(2) 0.34803(19) 0.44805(13) 0.0950(7) Uani 1 1 d . . . . .
O2 O -0.00734(19) 0.02759(11) 0.31294(8) 0.0596(4) Uani 1 1 d . . . . .
O3 O -0.14207(18) 0.09046(14) 0.21259(10) 0.0707(4) Uani 1 1 d . . . . .
F1 F 0.28249(19) 0.09302(15) 0.40586(12) 0.0999(6) Uani 1 1 d . . . . .
F2 F 0.5085(2) 0.15027(19) 0.40147(15) 0.1230(8) Uani 1 1 d . . . . .
F3 F 0.4384(4) 0.1189(2) 0.49771(13) 0.1349(9) Uani 1 1 d . . . . .
C1 C 0.1296(2) 0.22549(15) 0.48626(10) 0.0467(4) Uani 1 1 d . . . . .
C2 C 0.1099(3) 0.17368(18) 0.54353(12) 0.0574(5) Uani 1 1 d . . . . .
H2 H 0.187986 0.181137 0.580802 0.069 Uiso 1 1 calc R U . . .
C3 C -0.0292(3) 0.11007(17) 0.54438(13) 0.0601(5) Uani 1 1 d . . . . .
H3 H -0.044034 0.073692 0.582075 0.072 Uiso 1 1 calc R U . . .
C4 C -0.1442(2) 0.10123(15) 0.48942(13) 0.0571(5) Uani 1 1 d . . . . .
H4 H -0.237179 0.059642 0.490645 0.068 Uiso 1 1 calc R U . . .
C5 C -0.1239(2) 0.15311(14) 0.43248(11) 0.0479(4) Uani 1 1 d . . . . .
H5 H -0.202815 0.146260 0.395657 0.058 Uiso 1 1 calc R U . . .
C6 C 0.01488(19) 0.21582(13) 0.43012(9) 0.0421(4) Uani 1 1 d . . . . .
C7 C 0.04034(19) 0.27877(13) 0.37215(9) 0.0421(3) Uani 1 1 d . . . . .
C8 C 0.0656(2) 0.39994(14) 0.39126(10) 0.0470(4) Uani 1 1 d . . . . .
C9 C -0.0132(3) 0.45515(17) 0.34659(12) 0.0600(5) Uani 1 1 d . . . . .
H9 H -0.080416 0.415891 0.307723 0.072 Uiso 1 1 calc R U . . .
C10 C 0.0059(3) 0.56665(19) 0.35860(15) 0.0730(7) Uani 1 1 d . . . . .
H10 H -0.047005 0.601909 0.327614 0.088 Uiso 1 1 calc R U . . .
C11 C 0.1023(3) 0.62540(18) 0.41581(17) 0.0789(8) Uani 1 1 d . . . . .
H11 H 0.116106 0.700770 0.423613 0.095 Uiso 1 1 calc R U . . .
C12 C 0.1791(3) 0.57299(18) 0.46202(15) 0.0677(6) Uani 1 1 d . . . . .
H12 H 0.243230 0.613454 0.501478 0.081 Uiso 1 1 calc R U . . .
C13 C 0.1622(2) 0.46005(15) 0.45064(11) 0.0521(4) Uani 1 1 d . . . . .
C14 C 0.2536(3) 0.41465(18) 0.50546(13) 0.0628(5) Uani 1 1 d . . . . .
H14A H 0.353789 0.458120 0.515974 0.075 Uiso 1 1 calc R U . . .
H14B H 0.209553 0.422115 0.548458 0.075 Uiso 1 1 calc R U . . .
C15 C 0.3867(2) 0.2787(2) 0.45824(12) 0.0596(5) Uani 1 1 d . . . . .
C16 C 0.4033(2) 0.1605(2) 0.44032(13) 0.0640(5) Uani 1 1 d . . . . .
C17 C 0.0343(2) 0.23659(14) 0.30413(10) 0.0474(4) Uani 1 1 d . . . . .
H17 H 0.055692 0.286863 0.274559 0.057 Uiso 1 1 calc R U . . .
C18 C 0.1422(2) 0.08896(15) 0.21574(9) 0.0465(4) Uani 1 1 d . . . . .
C19 C 0.2290(3) 0.01160(18) 0.22648(11) 0.0586(5) Uani 1 1 d . . . . .
H19 H 0.210837 -0.032665 0.259987 0.070 Uiso 1 1 calc R U . . .
C20 C 0.3431(3) 0.0001(2) 0.18729(13) 0.0655(6) Uani 1 1 d . . . . .
H20 H 0.400184 -0.053066 0.194118 0.079 Uiso 1 1 calc R U . . .
C21 C 0.3738(3) 0.06637(19) 0.13805(11) 0.0597(5) Uani 1 1 d . . . . .
C22 C 0.2860(3) 0.1433(2) 0.12794(12) 0.0672(6) Uani 1 1 d . . . . .
H22 H 0.305367 0.188174 0.094894 0.081 Uiso 1 1 calc R U . . .
C23 C 0.1698(3) 0.15531(19) 0.16575(11) 0.0602(5) Uani 1 1 d . . . . .
H23 H 0.110834 0.207045 0.157865 0.072 Uiso 1 1 calc R U . . .
C24 C 0.5022(4) 0.0547(3) 0.09690(16) 0.0838(8) Uani 1 1 d . . . . .
H24A H 0.498349 0.098646 0.060428 0.126 Uiso 1 1 calc R U . . .
H24B H 0.493587 -0.019874 0.075938 0.126 Uiso 1 1 calc R U . . .
H24C H 0.595787 0.078031 0.128281 0.126 Uiso 1 1 calc R U . . .
S2 S 0.54343(5) 0.69092(4) 0.06421(2) 0.05108(15) Uani 1 1 d . . . . .
N2 N 0.3251(2) 0.57028(16) 0.25630(10) 0.0609(4) Uani 1 1 d . . . . .
O4 O 0.1260(2) 0.44470(17) 0.19878(11) 0.0865(6) Uani 1 1 d . . . . .
O5 O 0.50389(19) 0.78164(13) 0.10631(8) 0.0624(4) Uani 1 1 d . . . . .
O6 O 0.44558(19) 0.63952(15) 0.00007(9) 0.0679(4) Uani 1 1 d . . . . .
F4 F 0.0095(7) 0.5759(6) 0.1297(4) 0.132(2) Uani 0.743(14) 1 d . U P A 1
F5 F 0.0905(10) 0.6965(5) 0.2205(2) 0.136(2) Uani 0.743(14) 1 d . U P A 1
F6 F 0.2221(3) 0.6770(6) 0.1413(4) 0.122(3) Uani 0.743(14) 1 d . U P A 1
F4' F 0.1771(17) 0.7181(7) 0.1941(10) 0.114(7) Uani 0.257(14) 1 d D U P A 2
F5' F 0.186(2) 0.6050(17) 0.1077(7) 0.124(6) Uani 0.257(14) 1 d D U P A 2
F6' F -0.0058(14) 0.608(2) 0.1619(17) 0.161(10) Uani 0.257(14) 1 d D U P A 2
C25 C 0.4254(3) 0.67320(18) 0.26719(11) 0.0584(5) Uani 1 1 d . . . . .
C26 C 0.4069(4) 0.7602(2) 0.31480(14) 0.0759(7) Uani 1 1 d . . . . .
H26 H 0.323416 0.755663 0.337750 0.091 Uiso 1 1 calc R U . . .
C27 C 0.5142(4) 0.8549(2) 0.32812(14) 0.0826(8) Uani 1 1 d . . . . .
H27 H 0.501740 0.914460 0.359411 0.099 Uiso 1 1 calc R U . . .
C28 C 0.6380(3) 0.8604(2) 0.29529(13) 0.0743(7) Uani 1 1 d . . . . .
H28 H 0.709816 0.923713 0.304792 0.089 Uiso 1 1 calc R U . . .
C29 C 0.6579(3) 0.7732(2) 0.24821(12) 0.0642(5) Uani 1 1 d . . . . .
H29 H 0.743495 0.777518 0.226776 0.077 Uiso 1 1 calc R U . . .
C30 C 0.5494(2) 0.67825(17) 0.23275(10) 0.0543(4) Uani 1 1 d . . . . .
C31 C 0.5641(2) 0.58285(17) 0.18105(10) 0.0511(4) Uani 1 1 d . . . . .
C32 C 0.5820(2) 0.47912(17) 0.20650(11) 0.0548(4) Uani 1 1 d . . . . .
C33 C 0.6841(3) 0.4202(2) 0.17780(13) 0.0648(5) Uani 1 1 d . . . . .
H33 H 0.739099 0.447890 0.145159 0.078 Uiso 1 1 calc R U . . .
C34 C 0.7042(3) 0.3224(2) 0.19697(15) 0.0750(7) Uani 1 1 d . . . . .
H34 H 0.771589 0.284501 0.176996 0.090 Uiso 1 1 calc R U . . .
C35 C 0.6250(4) 0.2810(2) 0.24551(16) 0.0802(7) Uani 1 1 d . . . . .
H35 H 0.638760 0.215044 0.258648 0.096 Uiso 1 1 calc R U . . .
C36 C 0.5252(3) 0.3373(2) 0.27474(15) 0.0740(7) Uani 1 1 d . . . . .
H36 H 0.471956 0.308515 0.307632 0.089 Uiso 1 1 calc R U . . .
C37 C 0.5015(3) 0.43667(19) 0.25628(12) 0.0603(5) Uani 1 1 d . . . . .
C38 C 0.3875(3) 0.4893(2) 0.29225(14) 0.0705(6) Uani 1 1 d . . . . .
H38A H 0.305497 0.432816 0.296511 0.085 Uiso 1 1 calc R U . . .
H38B H 0.434380 0.523867 0.339699 0.085 Uiso 1 1 calc R U . . .
C39 C 0.1964(3) 0.5366(2) 0.21093(13) 0.0663(6) Uani 1 1 d . . . . .
C40 C 0.1327(3) 0.6197(3) 0.17220(17) 0.0823(8) Uani 1 1 d D . . . .
C41 C 0.5650(2) 0.58549(17) 0.11215(11) 0.0539(4) Uani 1 1 d . . . . .
H41 H 0.579296 0.521702 0.085709 0.065 Uiso 1 1 calc R U . . .
C42 C 0.7245(2) 0.73097(16) 0.04406(10) 0.0499(4) Uani 1 1 d . . . . .
C43 C 0.7801(3) 0.66064(19) -0.00326(12) 0.0605(5) Uani 1 1 d . . . . .
H43 H 0.722823 0.593286 -0.023821 0.073 Uiso 1 1 calc R U . . .
C44 C 0.9227(3) 0.6922(2) -0.01952(13) 0.0677(6) Uani 1 1 d . . . . .
H44 H 0.961196 0.644775 -0.050482 0.081 Uiso 1 1 calc R U . . .
C45 C 1.0082(3) 0.7927(2) 0.00943(12) 0.0663(6) Uani 1 1 d . . . . .
C46 C 0.9484(3) 0.8620(2) 0.05616(13) 0.0711(6) Uani 1 1 d . . . . .
H46 H 1.004353 0.930197 0.075817 0.085 Uiso 1 1 calc R U . . .
C47 C 0.8082(3) 0.83168(19) 0.07393(12) 0.0611(5) Uani 1 1 d . . . . .
H47 H 0.770474 0.878539 0.105645 0.073 Uiso 1 1 calc R U . . .
C48 C 1.1613(3) 0.8279(4) -0.00923(19) 0.0960(10) Uani 1 1 d . . . . .
H48A H 1.198551 0.765291 -0.028620 0.144 Uiso 1 1 calc R U . . .
H48B H 1.228322 0.865428 0.032508 0.144 Uiso 1 1 calc R U . . .
H48C H 1.154668 0.875450 -0.043481 0.144 Uiso 1 1 calc R U . . .

loop_
_atom_site_aniso_label
_atom_site_aniso_U_11
_atom_site_aniso_U_22
_atom_site_aniso_U_33
_atom_site_aniso_U_23
_atom_site_aniso_U_13
_atom_site_aniso_U_12
S1 0.0512(3) 0.0374(2) 0.0495(3) -0.00050(17) 0.00888(18) 0.00538(17)
N1 0.0411(8) 0.0559(9) 0.0604(9) 0.0071(7) 0.0073(7) -0.0006(7)
O1 0.0600(10) 0.0933(14) 0.1180(16) -0.0033(12) 0.0329(10) -0.0228(9)
O2 0.0766(10) 0.0414(7) 0.0636(8) 0.0106(6) 0.0242(7) 0.0069(6)
O3 0.0555(8) 0.0698(10) 0.0765(10) -0.0100(8) -0.0051(7) 0.0135(7)
F1 0.0654(9) 0.0847(11) 0.1368(16) -0.0243(11) 0.0063(9) 0.0212(8)
F2 0.0968(13) 0.1148(15) 0.188(2) 0.0431(15) 0.0889(15) 0.0397(11)
F3 0.187(3) 0.1278(18) 0.1009(14) 0.0428(14) -0.0011(16) 0.0580(17)
C1 0.0415(8) 0.0460(9) 0.0545(10) 0.0100(7) 0.0142(7) 0.0066(7)
C2 0.0631(12) 0.0594(11) 0.0576(11) 0.0189(9) 0.0149(9) 0.0219(9)
C3 0.0772(14) 0.0456(10) 0.0721(13) 0.0244(9) 0.0368(11) 0.0208(9)
C4 0.0578(11) 0.0395(9) 0.0815(14) 0.0150(9) 0.0332(10) 0.0091(8)
C5 0.0426(9) 0.0388(8) 0.0625(11) 0.0061(7) 0.0178(8) 0.0024(7)
C6 0.0404(8) 0.0357(7) 0.0500(9) 0.0042(6) 0.0144(7) 0.0035(6)
C7 0.0405(8) 0.0379(8) 0.0464(9) 0.0048(6) 0.0107(7) 0.0020(6)
C8 0.0536(10) 0.0386(8) 0.0504(9) 0.0032(7) 0.0239(8) 0.0039(7)
C9 0.0792(14) 0.0458(10) 0.0589(11) 0.0067(8) 0.0221(10) 0.0154(9)
C10 0.0989(19) 0.0497(12) 0.0828(16) 0.0149(11) 0.0351(14) 0.0298(12)
C11 0.0953(18) 0.0372(10) 0.109(2) 0.0001(12) 0.0448(16) 0.0134(11)
C12 0.0640(13) 0.0451(10) 0.0885(16) -0.0115(10) 0.0285(12) 0.0000(9)
C13 0.0497(10) 0.0428(9) 0.0612(11) -0.0022(8) 0.0252(8) -0.0021(7)
C14 0.0560(11) 0.0556(11) 0.0648(12) -0.0057(9) 0.0058(9) -0.0081(9)
C15 0.0401(9) 0.0737(13) 0.0592(11) 0.0093(10) 0.0045(8) -0.0028(9)
C16 0.0422(10) 0.0815(15) 0.0740(14) 0.0234(12) 0.0141(9) 0.0151(9)
C17 0.0569(10) 0.0358(8) 0.0498(9) 0.0056(7) 0.0133(8) 0.0065(7)
C18 0.0551(10) 0.0431(9) 0.0404(8) 0.0020(7) 0.0074(7) 0.0107(7)
C19 0.0767(14) 0.0547(11) 0.0530(11) 0.0152(9) 0.0187(10) 0.0252(10)
C20 0.0740(14) 0.0670(13) 0.0645(12) 0.0113(10) 0.0189(11) 0.0332(11)
C21 0.0643(12) 0.0641(12) 0.0493(10) -0.0015(9) 0.0151(9) 0.0129(10)
C22 0.0872(16) 0.0706(14) 0.0531(11) 0.0202(10) 0.0261(11) 0.0208(12)
C23 0.0782(14) 0.0627(12) 0.0493(10) 0.0181(9) 0.0150(10) 0.0291(10)
C24 0.0840(18) 0.0916(19) 0.0773(16) -0.0020(14) 0.0376(14) 0.0147(14)
S2 0.0542(3) 0.0547(3) 0.0471(3) 0.01330(19) 0.01208(19) 0.0103(2)
N2 0.0599(10) 0.0647(11) 0.0616(10) 0.0185(8) 0.0224(8) 0.0045(8)
O4 0.0939(14) 0.0757(12) 0.0797(12) 0.0082(9) 0.0188(10) -0.0143(10)
O5 0.0692(9) 0.0643(9) 0.0606(8) 0.0140(7) 0.0206(7) 0.0212(7)
O6 0.0656(9) 0.0765(10) 0.0577(8) 0.0102(7) 0.0009(7) 0.0092(8)
F4 0.083(3) 0.139(4) 0.160(5) 0.055(4) -0.033(3) -0.008(2)
F5 0.162(5) 0.131(3) 0.147(3) 0.053(3) 0.043(3) 0.077(3)
F6 0.0717(16) 0.170(6) 0.146(5) 0.106(5) 0.022(2) 0.008(2)
F4' 0.105(9) 0.069(5) 0.153(14) 0.008(6) -0.027(9) 0.016(5)
F5' 0.168(12) 0.148(12) 0.087(7) 0.061(7) 0.048(7) 0.063(10)
F6' 0.039(4) 0.179(18) 0.27(2) 0.075(18) 0.030(9) 0.008(7)
C25 0.0637(12) 0.0605(12) 0.0501(10) 0.0116(9) 0.0128(9) 0.0037(9)
C26 0.0921(18) 0.0774(16) 0.0607(13) 0.0087(11) 0.0259(13) 0.0140(13)
C27 0.114(2) 0.0692(15) 0.0589(13) -0.0016(11) 0.0103(14) 0.0116(15)
C28 0.0912(18) 0.0615(13) 0.0584(13) 0.0064(10) -0.0024(12) -0.0059(12)
C29 0.0659(13) 0.0661(13) 0.0535(11) 0.0136(9) 0.0028(9) -0.0064(10)
C30 0.0578(11) 0.0573(11) 0.0462(9) 0.0132(8) 0.0073(8) 0.0025(8)
C31 0.0466(9) 0.0547(10) 0.0513(10) 0.0124(8) 0.0111(8) 0.0017(8)
C32 0.0536(10) 0.0569(11) 0.0526(10) 0.0145(8) 0.0048(8) 0.0049(8)
C33 0.0626(12) 0.0714(14) 0.0628(12) 0.0166(10) 0.0088(10) 0.0151(10)
C34 0.0768(16) 0.0763(16) 0.0750(15) 0.0167(12) 0.0036(12) 0.0262(13)
C35 0.0877(18) 0.0664(14) 0.0876(18) 0.0264(13) -0.0030(14) 0.0189(13)
C36 0.0831(17) 0.0684(14) 0.0721(15) 0.0309(12) 0.0078(12) 0.0053(12)
C37 0.0630(12) 0.0618(12) 0.0550(11) 0.0190(9) 0.0069(9) 0.0021(9)
C38 0.0763(15) 0.0755(15) 0.0678(13) 0.0305(12) 0.0268(12) 0.0094(12)
C39 0.0664(13) 0.0714(14) 0.0611(12) 0.0119(10) 0.0235(10) 0.0016(11)
C40 0.0620(14) 0.095(2) 0.0897(19) 0.0275(16) 0.0121(13) 0.0019(13)
C41 0.0577(11) 0.0533(10) 0.0526(10) 0.0129(8) 0.0149(8) 0.0073(8)
C42 0.0558(10) 0.0549(10) 0.0418(9) 0.0137(7) 0.0122(7) 0.0099(8)
C43 0.0682(13) 0.0568(11) 0.0568(11) 0.0048(9) 0.0182(10) 0.0100(9)
C44 0.0680(13) 0.0791(15) 0.0605(12) 0.0079(11) 0.0219(10) 0.0208(11)
C45 0.0565(12) 0.0870(16) 0.0557(11) 0.0172(11) 0.0113(9) 0.0074(11)
C46 0.0658(13) 0.0752(15) 0.0630(13) 0.0030(11) 0.0112(10) -0.0074(11)
C47 0.0661(13) 0.0624(12) 0.0519(11) 0.0035(9) 0.0142(9) 0.0048(10)
C48 0.0610(15) 0.134(3) 0.090(2) 0.0160(19) 0.0229(14) 0.0016(16)

loop_
_atom_type_symbol
_atom_type_description
_atom_type_scat_dispersion_real
_atom_type_scat_dispersion_imag
_atom_type_scat_source
C C 0.0137 0.0067 'International Tables Vol C Tables 4.2.6.8 and 6.1.1.4'
H H 0.0000 0.0000 'International Tables Vol C Tables 4.2.6.8 and 6.1.1.4'
F F 0.0583 0.0400 'International Tables Vol C Tables 4.2.6.8 and 6.1.1.4'
N N 0.0241 0.0134 'International Tables Vol C Tables 4.2.6.8 and 6.1.1.4'
O O 0.0389 0.0241 'International Tables Vol C Tables 4.2.6.8 and 6.1.1.4'
S S 0.2925 0.4295 'International Tables Vol C Tables 4.2.6.8 and 6.1.1.4'

loop_
_geom_angle_atom_site_label_1
_geom_angle_atom_site_label_2
_geom_angle_atom_site_label_3
_geom_angle
_geom_angle_site_symmetry_1
_geom_angle_site_symmetry_3
_geom_angle_publ_flag
O2 S1 O3 118.23(11) . . ?
O2 S1 C17 111.70(9) . . ?
O3 S1 C17 105.88(10) . . ?
O2 S1 C18 108.71(9) . . ?
O3 S1 C18 108.50(10) . . ?
C17 S1 C18 102.67(9) . . ?
C15 N1 C1 126.87(18) . . ?
C15 N1 C14 118.41(18) . . ?
C1 N1 C14 113.58(16) . . ?
C2 C1 C6 121.69(17) . . ?
C2 C1 N1 121.13(18) . . ?
C6 C1 N1 116.89(16) . . ?
C1 C2 C3 118.8(2) . . ?
C1 C2 H2 120.6 . . ?
C3 C2 H2 120.6 . . ?
C4 C3 C2 119.89(19) . . ?
C4 C3 H3 120.1 . . ?
C2 C3 H3 120.1 . . ?
C3 C4 C5 121.00(18) . . ?
C3 C4 H4 119.5 . . ?
C5 C4 H4 119.5 . . ?
C4 C5 C6 120.01(19) . . ?
C4 C5 H5 120.0 . . ?
C6 C5 H5 120.0 . . ?
C1 C6 C5 118.56(17) . . ?
C1 C6 C7 119.07(15) . . ?
C5 C6 C7 122.22(17) . . ?
C17 C7 C6 125.69(16) . . ?
C17 C7 C8 117.49(16) . . ?
C6 C7 C8 116.71(14) . . ?
C9 C8 C13 118.43(18) . . ?
C9 C8 C7 117.25(18) . . ?
C13 C8 C7 124.32(18) . . ?
C10 C9 C8 121.5(2) . . ?
C10 C9 H9 119.3 . . ?
C8 C9 H9 119.3 . . ?
C11 C10 C9 120.1(3) . . ?
C11 C10 H10 120.0 . . ?
C9 C10 H10 120.0 . . ?
C10 C11 C12 119.8(2) . . ?
C10 C11 H11 120.1 . . ?
C12 C11 H11 120.1 . . ?
C11 C12 C13 121.1(2) . . ?
C11 C12 H12 119.5 . . ?
C13 C12 H12 119.5 . . ?
C12 C13 C8 119.1(2) . . ?
C12 C13 C14 114.9(2) . . ?
C8 C13 C14 125.99(18) . . ?
N1 C14 C13 115.27(17) . . ?
N1 C14 H14A 108.5 . . ?
C13 C14 H14A 108.5 . . ?
N1 C14 H14B 108.5 . . ?
C13 C14 H14B 108.5 . . ?
H14A C14 H14B 107.5 . . ?
O1 C15 N1 123.7(2) . . ?
O1 C15 C16 117.6(2) . . ?
N1 C15 C16 118.69(19) . . ?
F2 C16 F1 105.9(2) . . ?
F2 C16 F3 107.3(2) . . ?
F1 C16 F3 104.0(2) . . ?
F2 C16 C15 111.4(2) . . ?
F1 C16 C15 115.76(18) . . ?
F3 C16 C15 111.8(2) . . ?
C7 C17 S1 129.52(15) . . ?
C7 C17 H17 115.2 . . ?
S1 C17 H17 115.2 . . ?
C19 C18 C23 120.04(19) . . ?
C19 C18 S1 120.13(15) . . ?
C23 C18 S1 119.78(15) . . ?
C18 C19 C20 119.8(2) . . ?
C18 C19 H19 120.1 . . ?
C20 C19 H19 120.1 . . ?
C19 C20 C21 121.1(2) . . ?
C19 C20 H20 119.5 . . ?
C21 C20 H20 119.5 . . ?
C22 C21 C20 118.5(2) . . ?
C22 C21 C24 121.1(2) . . ?
C20 C21 C24 120.4(2) . . ?
C21 C22 C23 121.6(2) . . ?
C21 C22 H22 119.2 . . ?
C23 C22 H22 119.2 . . ?
C22 C23 C18 119.1(2) . . ?
C22 C23 H23 120.5 . . ?
C18 C23 H23 120.5 . . ?
C21 C24 H24A 109.5 . . ?
C21 C24 H24B 109.5 . . ?
H24A C24 H24B 109.5 . . ?
C21 C24 H24C 109.5 . . ?
H24A C24 H24C 109.5 . . ?
H24B C24 H24C 109.5 . . ?
O6 S2 O5 118.78(11) . . ?
O6 S2 C41 104.81(10) . . ?
O5 S2 C41 111.92(10) . . ?
O6 S2 C42 108.58(10) . . ?
O5 S2 C42 108.46(10) . . ?
C41 S2 C42 103.13(10) . . ?
C39 N2 C25 128.3(2) . . ?
C39 N2 C38 117.7(2) . . ?
C25 N2 C38 113.2(2) . . ?
C26 C25 C30 121.2(2) . . ?
C26 C25 N2 121.5(2) . . ?
C30 C25 N2 117.0(2) . . ?
C25 C26 C27 119.3(3) . . ?
C25 C26 H26 120.3 . . ?
C27 C26 H26 120.3 . . ?
C28 C27 C26 120.1(3) . . ?
C28 C27 H27 120.0 . . ?
C26 C27 H27 120.0 . . ?
C27 C28 C29 120.8(2) . . ?
C27 C28 H28 119.6 . . ?
C29 C28 H28 119.6 . . ?
C28 C29 C30 120.0(2) . . ?
C28 C29 H29 120.0 . . ?
C30 C29 H29 120.0 . . ?
C25 C30 C29 118.6(2) . . ?
C25 C30 C31 119.45(18) . . ?
C29 C30 C31 122.0(2) . . ?
C41 C31 C30 123.24(19) . . ?
C41 C31 C32 117.52(19) . . ?
C30 C31 C32 119.23(17) . . ?
C37 C32 C33 118.4(2) . . ?
C37 C32 C31 123.8(2) . . ?
C33 C32 C31 117.76(19) . . ?
C34 C33 C32 121.4(2) . . ?
C34 C33 H33 119.3 . . ?
C32 C33 H33 119.3 . . ?
C35 C34 C33 120.0(3) . . ?
C35 C34 H34 120.0 . . ?
C33 C34 H34 120.0 . . ?
C34 C35 C36 119.8(2) . . ?
C34 C35 H35 120.1 . . ?
C36 C35 H35 120.1 . . ?
C35 C36 C37 121.7(2) . . ?
C35 C36 H36 119.1 . . ?
C37 C36 H36 119.1 . . ?
C36 C37 C32 118.6(2) . . ?
C36 C37 C38 116.1(2) . . ?
C32 C37 C38 125.3(2) . . ?
N2 C38 C37 115.30(18) . . ?
N2 C38 H38A 108.4 . . ?
C37 C38 H38A 108.4 . . ?
N2 C38 H38B 108.4 . . ?
C37 C38 H38B 108.4 . . ?
H38A C38 H38B 107.5 . . ?
O4 C39 N2 124.7(3) . . ?
O4 C39 C40 117.2(3) . . ?
N2 C39 C40 118.0(2) . . ?
F6' C40 F4' 105.0(13) . . ?
F6 C40 F4 110.9(4) . . ?
F6 C40 F5 102.9(4) . . ?
F4 C40 F5 104.4(4) . . ?
F6' C40 F5' 110.1(14) . . ?
F4' C40 F5' 102.5(10) . . ?
F6' C40 C39 115.3(12) . . ?
F4' C40 C39 120.1(6) . . ?
F6 C40 C39 116.7(3) . . ?
F4 C40 C39 111.4(4) . . ?
F5 C40 C39 109.5(3) . . ?
F5' C40 C39 102.9(5) . . ?
C31 C41 S2 129.86(18) . . ?
C31 C41 H41 115.1 . . ?
S2 C41 H41 115.1 . . ?
C47 C42 C43 120.7(2) . . ?
C47 C42 S2 120.34(16) . . ?
C43 C42 S2 118.97(17) . . ?
C42 C43 C44 119.1(2) . . ?
C42 C43 H43 120.5 . . ?
C44 C43 H43 120.5 . . ?
C45 C44 C43 121.3(2) . . ?
C45 C44 H44 119.4 . . ?
C43 C44 H44 119.4 . . ?
C44 C45 C46 118.3(2) . . ?
C44 C45 C48 121.3(3) . . ?
C46 C45 C48 120.4(3) . . ?
C47 C46 C45 121.5(2) . . ?
C47 C46 H46 119.3 . . ?
C45 C46 H46 119.3 . . ?
C42 C47 C46 119.2(2) . . ?
C42 C47 H47 120.4 . . ?
C46 C47 H47 120.4 . . ?
C45 C48 H48A 109.5 . . ?
C45 C48 H48B 109.5 . . ?
H48A C48 H48B 109.5 . . ?
C45 C48 H48C 109.5 . . ?
H48A C48 H48C 109.5 . . ?
H48B C48 H48C 109.5 . . ?

loop_
_geom_bond_atom_site_label_1
_geom_bond_atom_site_label_2
_geom_bond_distance
_geom_bond_site_symmetry_2
_geom_bond_publ_flag
S1 O2 1.4349(15) . ?
S1 O3 1.4352(16) . ?
S1 C17 1.7556(18) . ?
S1 C18 1.7557(19) . ?
N1 C15 1.339(3) . ?
N1 C1 1.445(2) . ?
N1 C14 1.464(3) . ?
O1 C15 1.219(3) . ?
F1 C16 1.318(3) . ?
F2 C16 1.307(3) . ?
F3 C16 1.321(3) . ?
C1 C2 1.383(3) . ?
C1 C6 1.386(3) . ?
C2 C3 1.395(3) . ?
C2 H2 0.9300 . ?
C3 C4 1.375(4) . ?
C3 H3 0.9300 . ?
C4 C5 1.379(3) . ?
C4 H4 0.9300 . ?
C5 C6 1.395(2) . ?
C5 H5 0.9300 . ?
C6 C7 1.488(2) . ?
C7 C17 1.339(3) . ?
C7 C8 1.499(2) . ?
C8 C9 1.390(3) . ?
C8 C13 1.396(3) . ?
C9 C10 1.377(3) . ?
C9 H9 0.9300 . ?
C10 C11 1.362(4) . ?
C10 H10 0.9300 . ?
C11 C12 1.376(4) . ?
C11 H11 0.9300 . ?
C12 C13 1.396(3) . ?
C12 H12 0.9300 . ?
C13 C14 1.502(3) . ?
C14 H14A 0.9700 . ?
C14 H14B 0.9700 . ?
C15 C16 1.525(4) . ?
C17 H17 0.9300 . ?
C18 C19 1.379(3) . ?
C18 C23 1.391(3) . ?
C19 C20 1.382(3) . ?
C19 H19 0.9300 . ?
C20 C21 1.384(3) . ?
C20 H20 0.9300 . ?
C21 C22 1.378(4) . ?
C21 C24 1.517(3) . ?
C22 C23 1.383(3) . ?
C22 H22 0.9300 . ?
C23 H23 0.9300 . ?
C24 H24A 0.9600 . ?
C24 H24B 0.9600 . ?
C24 H24C 0.9600 . ?
S2 O6 1.4345(17) . ?
S2 O5 1.4346(16) . ?
S2 C41 1.754(2) . ?
S2 C42 1.762(2) . ?
N2 C39 1.342(3) . ?
N2 C25 1.439(3) . ?
N2 C38 1.467(3) . ?
O4 C39 1.210(3) . ?
F4 C40 1.297(6) . ?
F5 C40 1.387(5) . ?
F6 C40 1.270(4) . ?
F4' C40 1.241(8) . ?
F5' C40 1.397(9) . ?
F6' C40 1.238(12) . ?
C25 C26 1.380(3) . ?
C25 C30 1.385(3) . ?
C26 C27 1.390(4) . ?
C26 H26 0.9300 . ?
C27 C28 1.366(4) . ?
C27 H27 0.9300 . ?
C28 C29 1.380(4) . ?
C28 H28 0.9300 . ?
C29 C30 1.398(3) . ?
C29 H29 0.9300 . ?
C30 C31 1.490(3) . ?
C31 C41 1.340(3) . ?
C31 C32 1.493(3) . ?
C32 C37 1.401(3) . ?
C32 C33 1.407(3) . ?
C33 C34 1.376(4) . ?
C33 H33 0.9300 . ?
C34 C35 1.370(4) . ?
C34 H34 0.9300 . ?
C35 C36 1.376(4) . ?
C35 H35 0.9300 . ?
C36 C37 1.399(3) . ?
C36 H36 0.9300 . ?
C37 C38 1.516(4) . ?
C38 H38A 0.9700 . ?
C38 H38B 0.9700 . ?
C39 C40 1.524(4) . ?
C41 H41 0.9300 . ?
C42 C47 1.380(3) . ?
C42 C43 1.388(3) . ?
C43 C44 1.391(3) . ?
C43 H43 0.9300 . ?
C44 C45 1.380(4) . ?
C44 H44 0.9300 . ?
C45 C46 1.394(4) . ?
C45 C48 1.506(4) . ?
C46 C47 1.380(3) . ?
C46 H46 0.9300 . ?
C47 H47 0.9300 . ?
C48 H48A 0.9600 . ?
C48 H48B 0.9600 . ?
C48 H48C 0.9600 . ?

loop_
_geom_torsion_atom_site_label_1
_geom_torsion_atom_site_label_2
_geom_torsion_atom_site_label_3
_geom_torsion_atom_site_label_4
_geom_torsion
_geom_torsion_site_symmetry_1
_geom_torsion_site_symmetry_2
_geom_torsion_site_symmetry_3
_geom_torsion_site_symmetry_4
_geom_torsion_publ_flag
C15 N1 C1 C2 94.5(3) . . . . ?
C14 N1 C1 C2 -98.1(2) . . . . ?
C15 N1 C1 C6 -91.6(2) . . . . ?
C14 N1 C1 C6 75.9(2) . . . . ?
C6 C1 C2 C3 0.1(3) . . . . ?
N1 C1 C2 C3 173.74(18) . . . . ?
C1 C2 C3 C4 -1.0(3) . . . . ?
C2 C3 C4 C5 1.0(3) . . . . ?
C3 C4 C5 C6 -0.1(3) . . . . ?
C2 C1 C6 C5 0.8(3) . . . . ?
N1 C1 C6 C5 -173.09(16) . . . . ?
C2 C1 C6 C7 176.40(17) . . . . ?
N1 C1 C6 C7 2.5(2) . . . . ?
C4 C5 C6 C1 -0.8(3) . . . . ?
C4 C5 C6 C7 -176.26(16) . . . . ?
C1 C6 C7 C17 119.2(2) . . . . ?
C5 C6 C7 C17 -65.3(3) . . . . ?
C1 C6 C7 C8 -64.7(2) . . . . ?
C5 C6 C7 C8 110.70(19) . . . . ?
C17 C7 C8 C9 42.7(2) . . . . ?
C6 C7 C8 C9 -133.66(18) . . . . ?
C17 C7 C8 C13 -137.42(19) . . . . ?
C6 C7 C8 C13 46.2(2) . . . . ?
C13 C8 C9 C10 2.1(3) . . . . ?
C7 C8 C9 C10 -178.0(2) . . . . ?
C8 C9 C10 C11 -0.9(4) . . . . ?
C9 C10 C11 C12 -0.8(4) . . . . ?
C10 C11 C12 C13 1.2(4) . . . . ?
C11 C12 C13 C8 0.0(3) . . . . ?
C11 C12 C13 C14 179.8(2) . . . . ?
C9 C8 C13 C12 -1.6(3) . . . . ?
C7 C8 C13 C12 178.53(18) . . . . ?
C9 C8 C13 C14 178.58(19) . . . . ?
C7 C8 C13 C14 -1.3(3) . . . . ?
C15 N1 C14 C13 95.6(2) . . . . ?
C1 N1 C14 C13 -73.0(2) . . . . ?
C12 C13 C14 N1 -165.67(18) . . . . ?
C8 C13 C14 N1 14.1(3) . . . . ?
C1 N1 C15 O1 166.4(2) . . . . ?
C14 N1 C15 O1 -0.6(3) . . . . ?
C1 N1 C15 C16 -15.4(3) . . . . ?
C14 N1 C15 C16 177.6(2) . . . . ?
O1 C15 C16 F2 -14.4(3) . . . . ?
N1 C15 C16 F2 167.3(2) . . . . ?
O1 C15 C16 F1 -135.5(3) . . . . ?
N1 C15 C16 F1 46.2(3) . . . . ?
O1 C15 C16 F3 105.6(3) . . . . ?
N1 C15 C16 F3 -72.7(3) . . . . ?
C6 C7 C17 S1 1.7(3) . . . . ?
C8 C7 C17 S1 -174.29(15) . . . . ?
O2 S1 C17 C7 -12.7(2) . . . . ?
O3 S1 C17 C7 117.2(2) . . . . ?
C18 S1 C17 C7 -129.06(19) . . . . ?
O2 S1 C18 C19 5.5(2) . . . . ?
O3 S1 C18 C19 -124.27(18) . . . . ?
C17 S1 C18 C19 123.96(18) . . . . ?
O2 S1 C18 C23 -177.04(16) . . . . ?
O3 S1 C18 C23 53.17(19) . . . . ?
C17 S1 C18 C23 -58.60(18) . . . . ?
C23 C18 C19 C20 -0.2(3) . . . . ?
S1 C18 C19 C20 177.26(18) . . . . ?
C18 C19 C20 C21 1.2(4) . . . . ?
C19 C20 C21 C22 -1.1(4) . . . . ?
C19 C20 C21 C24 178.3(2) . . . . ?
C20 C21 C22 C23 0.2(4) . . . . ?
C24 C21 C22 C23 -179.3(2) . . . . ?
C21 C22 C23 C18 0.8(4) . . . . ?
C19 C18 C23 C22 -0.8(3) . . . . ?
S1 C18 C23 C22 -178.21(19) . . . . ?
C39 N2 C25 C26 88.4(3) . . . . ?
C38 N2 C25 C26 -101.9(3) . . . . ?
C39 N2 C25 C30 -97.5(3) . . . . ?
C38 N2 C25 C30 72.3(3) . . . . ?
C30 C25 C26 C27 0.3(4) . . . . ?
N2 C25 C26 C27 174.2(2) . . . . ?
C25 C26 C27 C28 -1.3(4) . . . . ?
C26 C27 C28 C29 0.6(4) . . . . ?
C27 C28 C29 C30 1.0(4) . . . . ?
C26 C25 C30 C29 1.2(3) . . . . ?
N2 C25 C30 C29 -172.9(2) . . . . ?
C26 C25 C30 C31 -179.2(2) . . . . ?
N2 C25 C30 C31 6.6(3) . . . . ?
C28 C29 C30 C25 -1.9(3) . . . . ?
C28 C29 C30 C31 178.6(2) . . . . ?
C25 C30 C31 C41 116.7(2) . . . . ?
C29 C30 C31 C41 -63.8(3) . . . . ?
C25 C30 C31 C32 -64.7(3) . . . . ?
C29 C30 C31 C32 114.8(2) . . . . ?
C41 C31 C32 C37 -139.9(2) . . . . ?
C30 C31 C32 C37 41.4(3) . . . . ?
C41 C31 C32 C33 39.1(3) . . . . ?
C30 C31 C32 C33 -139.6(2) . . . . ?
C37 C32 C33 C34 0.8(4) . . . . ?
C31 C32 C33 C34 -178.2(2) . . . . ?
C32 C33 C34 C35 -0.6(4) . . . . ?
C33 C34 C35 C36 0.2(4) . . . . ?
C34 C35 C36 C37 0.0(4) . . . . ?
C35 C36 C37 C32 0.2(4) . . . . ?
C35 C36 C37 C38 179.6(3) . . . . ?
C33 C32 C37 C36 -0.6(3) . . . . ?
C31 C32 C37 C36 178.4(2) . . . . ?
C33 C32 C37 C38 -179.9(2) . . . . ?
C31 C32 C37 C38 -0.9(4) . . . . ?
C39 N2 C38 C37 93.4(3) . . . . ?
C25 N2 C38 C37 -77.5(3) . . . . ?
C36 C37 C38 N2 -159.6(2) . . . . ?
C32 C37 C38 N2 19.8(4) . . . . ?
C25 N2 C39 O4 171.2(2) . . . . ?
C38 N2 C39 O4 1.9(4) . . . . ?
C25 N2 C39 C40 -9.4(4) . . . . ?
C38 N2 C39 C40 -178.7(2) . . . . ?
O4 C39 C40 F6' 35.2(18) . . . . ?
N2 C39 C40 F6' -144.3(17) . . . . ?
O4 C39 C40 F4' 162.4(13) . . . . ?
N2 C39 C40 F4' -17.0(13) . . . . ?
O4 C39 C40 F6 -130.1(5) . . . . ?
N2 C39 C40 F6 50.5(6) . . . . ?
O4 C39 C40 F4 -1.3(6) . . . . ?
N2 C39 C40 F4 179.3(5) . . . . ?
O4 C39 C40 F5 113.6(5) . . . . ?
N2 C39 C40 F5 -65.8(5) . . . . ?
O4 C39 C40 F5' -84.7(11) . . . . ?
N2 C39 C40 F5' 95.9(11) . . . . ?
C30 C31 C41 S2 -2.7(3) . . . . ?
C32 C31 C41 S2 178.59(16) . . . . ?
O6 S2 C41 C31 -137.1(2) . . . . ?
O5 S2 C41 C31 -7.1(2) . . . . ?
C42 S2 C41 C31 109.3(2) . . . . ?
O6 S2 C42 C47 136.66(18) . . . . ?
O5 S2 C42 C47 6.3(2) . . . . ?
C41 S2 C42 C47 -112.53(18) . . . . ?
O6 S2 C42 C43 -42.09(19) . . . . ?
O5 S2 C42 C43 -172.45(16) . . . . ?
C41 S2 C42 C43 68.73(18) . . . . ?
C47 C42 C43 C44 1.0(3) . . . . ?
S2 C42 C43 C44 179.70(18) . . . . ?
C42 C43 C44 C45 -1.3(4) . . . . ?
C43 C44 C45 C46 0.6(4) . . . . ?
C43 C44 C45 C48 -178.8(3) . . . . ?
C44 C45 C46 C47 0.5(4) . . . . ?
C48 C45 C46 C47 179.8(3) . . . . ?
C43 C42 C47 C46 0.0(3) . . . . ?
S2 C42 C47 C46 -178.67(19) . . . . ?
C45 C46 C47 C42 -0.8(4) . . . . ?
